data_7161087
loop_
_publ_author_name
'Cui, Yan-Zhao'
'Li, He'
'Liu, Huiyi'
'Yuan, Hao-Qi'
'Zhou, Hao-Tian'
'Wang, Xiao-Sai'
'Wang, Yan-Bo'

_publ_section_title
;
 Pyridine-boryl radical-mediated reductive homocoupling of
 <i>para</i>-quinone methides.
;
_journal_issue 15
_journal_name_full 'Organic &amp; biomolecular chemistry'
_journal_page_first 3295
_journal_page_last 3300
_journal_paper_doi 10.1039/d6ob00078a
_journal_volume 24
_journal_year 2026
_chemical_formula_moiety 'C42 H52 O2'
_chemical_formula_sum 'C42 H52 O2'
_chemical_formula_weight 588.83
_chemical_name_systematic 4,4'-(1,2-diphenylethane-1,2-diyl)bis(2,6-di-tert-butylphenol)
_space_group_crystal_system triclinic
_space_group_IT_number 2
_space_group_name_Hall '-P 1'
_space_group_name_H-M_alt 'P -1'
_atom_sites_solution_hydrogens mixed
_atom_sites_solution_primary dual
_atom_sites_solution_secondary difmap
_audit_creation_date 2026-01-13
_audit_creation_method
;
Olex2 1.5
(compiled 2022.04.07 svn.rca3783a0 for OlexSys, GUI svn.r6498)
;
_audit_update_record
;
2026-01-13 deposited with the CCDC.	2026-03-20 downloaded from the CCDC.
;
_cell_angle_alpha 79.778(5)
_cell_angle_beta 77.092(5)
_cell_angle_gamma 77.618(5)
_cell_formula_units_Z 2
_cell_length_a 11.4985(16)
_cell_length_b 11.7455(17)
_cell_length_c 14.074(2)
_cell_measurement_reflns_used 7055
_cell_measurement_temperature 173(2)
_cell_measurement_theta_max 28.042
_cell_measurement_theta_min 2.174
_cell_volume 1792.8(4)
_computing_cell_refinement 'SAINT V8.40B (Bruker, 2016)'
_computing_data_collection 'Bruker D8 Venture diffractometer'
_computing_data_reduction 'SAINT V8.40B (Bruker, 2016)'
_computing_molecular_graphics 'Olex2 1.5 (Dolomanov et al., 2009)'
_computing_publication_material 'Olex2 1.5 (Dolomanov et al., 2009)'
_computing_structure_refinement 'SHELXL 2025/1 (Sheldrick, 2015)'
_computing_structure_solution 'SHELXT 2014/5 (Sheldrick, 2014)'
_diffrn_ambient_temperature 173(2)
_diffrn_detector 'Bruker PHOTON-II area detector'
_diffrn_detector_area_resol_mean 7.4
_diffrn_detector_type 'CMOS-PHOTONII area detector'
_diffrn_measured_fraction_theta_full 0.998
_diffrn_measured_fraction_theta_max 0.986
_diffrn_measurement_device 'three-circle diffractometer'
_diffrn_measurement_device_type 'Bruker D8 Venture_Air'
_diffrn_measurement_method 'phi and omega scans'
_diffrn_radiation_monochromator graphite
_diffrn_radiation_probe x-ray
_diffrn_radiation_type MoK\a
_diffrn_radiation_wavelength 0.71073
_diffrn_reflns_av_R_equivalents 0.1051
_diffrn_reflns_av_unetI/netI 0.0982
_diffrn_reflns_Laue_measured_fraction_full 0.998
_diffrn_reflns_Laue_measured_fraction_max 0.986
_diffrn_reflns_limit_h_max 12
_diffrn_reflns_limit_h_min -15
_diffrn_reflns_limit_k_max 15
_diffrn_reflns_limit_k_min -15
_diffrn_reflns_limit_l_max 18
_diffrn_reflns_limit_l_min -18
_diffrn_reflns_number 36220
_diffrn_reflns_point_group_measured_fraction_full 0.998
_diffrn_reflns_point_group_measured_fraction_max 0.986
_diffrn_reflns_theta_full 25.242
_diffrn_reflns_theta_max 28.546
_diffrn_reflns_theta_min 1.792
_diffrn_source 'sealed X-ray tube'
_diffrn_source_current 1.4
_diffrn_source_power 0.07
_diffrn_source_target Mo
_diffrn_source_voltage 50.0
_exptl_absorpt_coefficient_mu 0.065
_exptl_absorpt_correction_T_max 0.2627
_exptl_absorpt_correction_T_min 0.2064
_exptl_absorpt_correction_type multi-scan
_exptl_absorpt_process_details
;
SADABS-2016/2 (Bruker,2016/2) was used for absorption correction.
wR2(int) was 0.1208 before and 0.0789 after correction.
The Ratio of minimum to maximum transmission is 0.7857.
The \l/2 correction factor is Not present.
;
_exptl_crystal_colour 'clear light colourless'
_exptl_crystal_colour_lustre clear
_exptl_crystal_colour_modifier light
_exptl_crystal_colour_primary colourless
_exptl_crystal_density_diffrn 1.091
_exptl_crystal_density_method 'not measured'
_exptl_crystal_description block
_exptl_crystal_F_000 640
_exptl_crystal_recrystallization_method
'The crystals were growth by means of evaporation of a mixture of n-hexane and toluene at RT.'
_exptl_crystal_size_max 0.22
_exptl_crystal_size_mid 0.15
_exptl_crystal_size_min 0.1
_refine_diff_density_max 0.317
_refine_diff_density_min -0.225
_refine_diff_density_rms 0.056
_refine_ls_extinction_coef 0.013(2)
_refine_ls_extinction_expression Fc^*^=kFc[1+0.001xFc^2^\l^3^/sin(2\q)]^-1/4^
_refine_ls_extinction_method 'SHELXL-2025/1 (Sheldrick 2025)'
_refine_ls_goodness_of_fit_ref 1.016
_refine_ls_hydrogen_treatment mixed
_refine_ls_matrix_type full
_refine_ls_number_parameters 418
_refine_ls_number_reflns 9008
_refine_ls_number_restraints 6
_refine_ls_restrained_S_all 1.016
_refine_ls_R_factor_all 0.1389
_refine_ls_R_factor_gt 0.0627
_refine_ls_shift/su_max 0.000
_refine_ls_shift/su_mean 0.000
_refine_ls_structure_factor_coef Fsqd
_refine_ls_weighting_details 'w=1/[\s^2^(Fo^2^)+(0.0690P)^2^+0.1812P] where P=(Fo^2^+2Fc^2^)/3'
_refine_ls_weighting_scheme calc
_refine_ls_wR_factor_gt 0.1384
_refine_ls_wR_factor_ref 0.1744
_reflns_Friedel_coverage 0.000
_reflns_number_gt 4772
_reflns_number_total 9008
_reflns_threshold_expression 'I > 2\s(I)'
_cod_data_source_file d6ob00078a2.cif
_cod_data_source_block M16673_0m
_cod_depositor_comments
;
The following automatic conversions were performed:

data item '_diffrn_radiation_probe' value 'X-ray' was changed to
'x-ray' in accordance with the
/home/data/users/saulius/crontab/automatic-downloads/rss-feeds/RSC/lib/dictionaries/cif_core.dic
dictionary named 'cif_core.dic' version 2.4.2 last updated on
2011-04-26.

Automatic conversion script
Id: cif_fix_values 8170 2020-07-09 18:12:32Z antanas 

 Adding full bibliography for 7161083--7161088.cif.
;
_cod_original_cell_volume 1792.8(5)
_cod_database_code 7161087
_shelx_shelxl_version_number 2025/1
_shelx_space_group_comment
;
The symmetry employed for this shelxl refinement is uniquely defined
by the following loop, which should always be used as a source of
symmetry information in preference to the above space-group names.
They are only intended as comments.
;
_shelx_estimated_absorpt_t_max 0.994
_shelx_estimated_absorpt_t_min 0.986
_exptl_crystal_mounting_method
;
 Crystals were removed from the crystallisation vial and immediately coated
 with PDMS (polydimethylsiloxane/Dimethicone, CAS: 9006-65-9 on a glass slide.
 A suitable single crystal was selected and mounted on a glass fiber using
 vacuum silicone grease as adhesive. The glass fiber with single crystal was
 mounted on copper pin with solid paraffin. Operator: DJ_Tokyo.
;
_olex2_refinement_description
;
1. Fixed Uiso
 At 1.2 times of:
  All C(H) groups
 At 1.5 times of:
  All C(H,H,H) groups
2. Restrained distances
 O2-H2
 0.85 with sigma of 0.01
 O1-H1
 0.85 with sigma of 0.01
 H2-H42C
 2.2 with sigma of 0.01
 H40A-H2
 2.2 with sigma of 0.01
 H1-H20A
 2.2 with sigma of 0.01
 H21C-H1
 2.2 with sigma of 0.01
3.a Aromatic/amide H refined with riding coordinates:
 C34(H34), C30(H30), C10(H10), C14(H14), C8(H8), C4(H4), C6(H6), C24(H24),
 C7(H7), C28(H28), C25(H25), C5(H5), C26(H26), C27(H27)
3.b Idealised Me refined as rotating group:
 C36(H36A,H36B,H36C), C37(H37A,H37B,H37C), C42(H42A,H42B,H42C), C38(H38A,H38B,
 H38C), C18(H18A,H18B,H18C), C40(H40A,H40B,H40C), C41(H41A,H41B,H41C), C16(H16A,
 H16B,H16C), C17(H17A,H17B,H17C), C22(H22A,H22B,H22C), C21(H21A,H21B,H21C),
 C20(H20A,H20B,H20C)
;
_olex2_submission_special_instructions 'No special instructions were received'

loop_
_space_group_symop_operation_xyz
'x, y, z'
'-x, -y, -z'

loop_
_atom_site_label
_atom_site_type_symbol
_atom_site_fract_x
_atom_site_fract_y
_atom_site_fract_z
_atom_site_U_iso_or_equiv
_atom_site_adp_type
_atom_site_occupancy
_atom_site_site_symmetry_order
_atom_site_calc_flag
_atom_site_refinement_flags_posn
_atom_site_refinement_flags_adp
_atom_site_refinement_flags_occupancy
_atom_site_disorder_assembly
_atom_site_disorder_group
O2 O 0.61449(14) 0.90588(12) 0.53998(10) 0.0421(4) Uani 1 1 d D . . . .
O1 O 0.87191(15) 0.77420(14) 0.94436(12) 0.0528(4) Uani 1 1 d D . . . .
C32 C 0.64495(18) 0.79038(15) 0.58270(14) 0.0310(5) Uani 1 1 d . . . . .
C9 C 0.80236(18) 0.49573(15) 0.83295(14) 0.0303(4) Uani 1 1 d . . . . .
C33 C 0.58913(18) 0.75298(16) 0.67992(14) 0.0309(4) Uani 1 1 d . . . . .
C34 C 0.61871(18) 0.63397(16) 0.71415(14) 0.0311(4) Uani 1 1 d . . . . .
H34 H 0.580724 0.605364 0.778519 0.037 Uiso 1 1 calc R U . . .
C2 C 0.73143(18) 0.42891(15) 0.70193(14) 0.0308(4) Uani 1 1 d . . . . .
C3 C 0.78153(18) 0.28296(15) 0.84854(14) 0.0307(4) Uani 1 1 d . . . . .
C30 C 0.75643(19) 0.59681(16) 0.56411(15) 0.0322(5) Uani 1 1 d . . . . .
H30 H 0.812837 0.543058 0.525549 0.039 Uiso 1 1 calc R U . . .
C1 C 0.76967(18) 0.40205(15) 0.78942(14) 0.0307(4) Uani 1 1 d . . . . .
C29 C 0.70131(18) 0.55522(15) 0.65831(14) 0.0307(4) Uani 1 1 d . . . . .
C31 C 0.73175(18) 0.71520(16) 0.52401(14) 0.0316(5) Uani 1 1 d . . . . .
C10 C 0.74983(18) 0.51864(16) 0.92815(14) 0.0318(5) Uani 1 1 d . . . . .
H10 H 0.697127 0.469283 0.968122 0.038 Uiso 1 1 calc R U . . .
C14 C 0.88344(18) 0.56489(15) 0.77628(15) 0.0315(5) Uani 1 1 d . . . . .
H14 H 0.922581 0.546926 0.712349 0.038 Uiso 1 1 calc R U . . .
C23 C 0.71367(19) 0.34156(16) 0.64358(14) 0.0320(5) Uani 1 1 d . . . . .
C11 C 0.77168(18) 0.61163(16) 0.96727(15) 0.0332(5) Uani 1 1 d . . . . .
C35 C 0.79545(19) 0.75865(16) 0.41936(15) 0.0361(5) Uani 1 1 d . . . . .
C39 C 0.49943(19) 0.83670(16) 0.74652(15) 0.0340(5) Uani 1 1 d . . . . .
C8 C 0.69587(19) 0.21045(16) 0.86045(15) 0.0348(5) Uani 1 1 d . . . . .
H8 H 0.627687 0.236526 0.829372 0.042 Uiso 1 1 calc R U . . .
C13 C 0.90959(18) 0.65972(16) 0.80967(15) 0.0337(5) Uani 1 1 d . . . . .
C12 C 0.85142(19) 0.68130(16) 0.90555(15) 0.0360(5) Uani 1 1 d . . . . .
C4 C 0.8785(2) 0.24258(16) 0.89733(16) 0.0391(5) Uani 1 1 d . . . . .
H4 H 0.936729 0.291023 0.891890 0.047 Uiso 1 1 calc R U . . .
C6 C 0.8072(2) 0.06164(17) 0.96375(15) 0.0421(6) Uani 1 1 d . . . . .
H6 H 0.816200 -0.013639 1.002310 0.051 Uiso 1 1 calc R U . . .
C24 C 0.7932(2) 0.23459(16) 0.63396(15) 0.0366(5) Uani 1 1 d . . . . .
H24 H 0.861560 0.216013 0.665048 0.044 Uiso 1 1 calc R U . . .
C7 C 0.7096(2) 0.10104(17) 0.91711(15) 0.0384(5) Uani 1 1 d . . . . .
H7 H 0.651086 0.052530 0.923947 0.046 Uiso 1 1 calc R U . . .
C28 C 0.6176(2) 0.36689(18) 0.59398(16) 0.0406(5) Uani 1 1 d . . . . .
H28 H 0.563741 0.440356 0.597408 0.049 Uiso 1 1 calc R U . . .
C36 C 0.8967(2) 0.66291(18) 0.37659(16) 0.0442(6) Uani 1 1 d . . . . .
H36A H 0.936195 0.694039 0.310804 0.066 Uiso 1 1 calc R U . . .
H36B H 0.862037 0.595172 0.372163 0.066 Uiso 1 1 calc R U . . .
H36C H 0.956610 0.638287 0.419451 0.066 Uiso 1 1 calc R U . . .
C15 C 0.7147(2) 0.63406(18) 1.07384(16) 0.0390(5) Uani 1 1 d . . . . .
C37 C 0.8558(2) 0.86453(18) 0.41820(16) 0.0435(5) Uani 1 1 d . . . . .
H37A H 0.915475 0.841858 0.461334 0.065 Uiso 1 1 calc R U . . .
H37B H 0.793704 0.930086 0.441583 0.065 Uiso 1 1 calc R U . . .
H37C H 0.896566 0.888816 0.350931 0.065 Uiso 1 1 calc R U . . .
C19 C 0.9953(2) 0.73822(17) 0.74183(16) 0.0415(5) Uani 1 1 d . . . . .
C42 C 0.3845(2) 0.88734(19) 0.70376(17) 0.0445(5) Uani 1 1 d . . . . .
H42A H 0.325067 0.933688 0.750335 0.067 Uiso 1 1 calc R U . . .
H42B H 0.350009 0.822810 0.692193 0.067 Uiso 1 1 calc R U . . .
H42C H 0.405145 0.937873 0.641444 0.067 Uiso 1 1 calc DR U . . .
C25 C 0.7742(2) 0.15514(17) 0.57983(15) 0.0438(6) Uani 1 1 d . . . . .
H25 H 0.828662 0.082207 0.575002 0.053 Uiso 1 1 calc R U . . .
C5 C 0.8915(2) 0.13249(17) 0.95385(17) 0.0455(6) Uani 1 1 d . . . . .
H5 H 0.958849 0.105997 0.985835 0.055 Uiso 1 1 calc R U . . .
C38 C 0.7032(2) 0.79171(19) 0.35090(16) 0.0448(6) Uani 1 1 d . . . . .
H38A H 0.743518 0.820013 0.284526 0.067 Uiso 1 1 calc R U . . .
H38B H 0.637495 0.853843 0.375573 0.067 Uiso 1 1 calc R U . . .
H38C H 0.669667 0.722392 0.348851 0.067 Uiso 1 1 calc R U . . .
C26 C 0.6769(2) 0.18097(18) 0.53297(16) 0.0477(6) Uani 1 1 d . . . . .
H26 H 0.663955 0.125826 0.496303 0.057 Uiso 1 1 calc R U . . .
C18 C 0.6404(2) 0.75920(19) 1.07809(18) 0.0486(6) Uani 1 1 d . . . . .
H18A H 0.693852 0.816640 1.050912 0.073 Uiso 1 1 calc R U . . .
H18B H 0.603426 0.769271 1.146609 0.073 Uiso 1 1 calc R U . . .
H18C H 0.576562 0.771448 1.039462 0.073 Uiso 1 1 calc R U . . .
C27 C 0.5982(2) 0.2873(2) 0.53936(17) 0.0476(6) Uani 1 1 d . . . . .
H27 H 0.531298 0.305986 0.506667 0.057 Uiso 1 1 calc R U . . .
C40 C 0.5589(2) 0.93553(19) 0.76267(18) 0.0475(6) Uani 1 1 d . . . . .
H40A H 0.587465 0.980066 0.698995 0.071 Uiso 1 1 calc DR U . . .
H40B H 0.627784 0.901104 0.795266 0.071 Uiso 1 1 calc R U . . .
H40C H 0.499317 0.988315 0.804025 0.071 Uiso 1 1 calc R U . . .
C41 C 0.4565(2) 0.77209(19) 0.84938(16) 0.0513(6) Uani 1 1 d . . . . .
H41A H 0.402361 0.828443 0.890591 0.077 Uiso 1 1 calc R U . . .
H41B H 0.526942 0.735343 0.879499 0.077 Uiso 1 1 calc R U . . .
H41C H 0.412881 0.711317 0.843571 0.077 Uiso 1 1 calc R U . . .
C16 C 0.6281(2) 0.5490(2) 1.12432(17) 0.0515(6) Uani 1 1 d . . . . .
H16A H 0.563122 0.558549 1.087217 0.077 Uiso 1 1 calc R U . . .
H16B H 0.592780 0.566133 1.191495 0.077 Uiso 1 1 calc R U . . .
H16C H 0.672990 0.467890 1.126466 0.077 Uiso 1 1 calc R U . . .
C17 C 0.8161(2) 0.6146(2) 1.13323(18) 0.0532(6) Uani 1 1 d . . . . .
H17A H 0.868881 0.538370 1.124022 0.080 Uiso 1 1 calc R U . . .
H17B H 0.780105 0.615688 1.203173 0.080 Uiso 1 1 calc R U . . .
H17C H 0.863892 0.677423 1.110372 0.080 Uiso 1 1 calc R U . . .
C22 C 1.0530(3) 0.6881(2) 0.64522(18) 0.0623(7) Uani 1 1 d . . . . .
H22A H 1.099729 0.608988 0.659466 0.093 Uiso 1 1 calc R U . . .
H22B H 1.106946 0.739195 0.603700 0.093 Uiso 1 1 calc R U . . .
H22C H 0.989057 0.684030 0.610733 0.093 Uiso 1 1 calc R U . . .
C21 C 0.9232(2) 0.86135(19) 0.7146(2) 0.0595(7) Uani 1 1 d . . . . .
H21A H 0.858937 0.854857 0.681353 0.089 Uiso 1 1 calc R U . . .
H21B H 0.977703 0.910115 0.670473 0.089 Uiso 1 1 calc R U . . .
H21C H 0.886781 0.897654 0.774425 0.089 Uiso 1 1 calc DR U . . .
C20 C 1.1011(2) 0.7463(2) 0.7891(2) 0.0616(7) Uani 1 1 d . . . . .
H20A H 1.069344 0.785494 0.847976 0.092 Uiso 1 1 calc DR U . . .
H20B H 1.156517 0.791637 0.741951 0.092 Uiso 1 1 calc R U . . .
H20C H 1.144928 0.666959 0.807415 0.092 Uiso 1 1 calc R U . . .
H2 H 0.5761(10) 0.9746(10) 0.5466(7) 0.31(4) Uiso 1 1 d D . . . .
H1 H 0.8872(11) 0.8432(9) 0.9321(7) 0.39(5) Uiso 1 1 d D . . . .

loop_
_atom_site_aniso_label
_atom_site_aniso_U_11
_atom_site_aniso_U_22
_atom_site_aniso_U_33
_atom_site_aniso_U_23
_atom_site_aniso_U_13
_atom_site_aniso_U_12
O2 0.0542(10) 0.0187(7) 0.0479(9) 0.0000(6) -0.0068(7) -0.0018(6)
O1 0.0633(11) 0.0397(9) 0.0654(11) -0.0244(7) -0.0025(8) -0.0272(8)
C32 0.0354(11) 0.0187(9) 0.0406(12) -0.0028(8) -0.0131(9) -0.0037(8)
C9 0.0344(11) 0.0192(9) 0.0408(12) -0.0029(8) -0.0150(9) -0.0053(8)
C33 0.0324(11) 0.0244(9) 0.0387(12) -0.0072(8) -0.0100(9) -0.0053(8)
C34 0.0320(11) 0.0252(9) 0.0375(11) -0.0042(8) -0.0092(9) -0.0060(8)
C2 0.0322(11) 0.0207(9) 0.0421(12) -0.0053(8) -0.0100(9) -0.0064(8)
C3 0.0358(11) 0.0218(9) 0.0374(11) -0.0065(8) -0.0103(9) -0.0060(8)
C30 0.0354(11) 0.0234(9) 0.0401(12) -0.0083(8) -0.0111(9) -0.0030(8)
C1 0.0315(11) 0.0203(9) 0.0429(12) -0.0056(8) -0.0103(9) -0.0062(8)
C29 0.0345(11) 0.0201(9) 0.0407(12) -0.0053(8) -0.0139(9) -0.0040(8)
C31 0.0340(11) 0.0255(9) 0.0375(11) -0.0050(8) -0.0102(9) -0.0064(8)
C10 0.0363(11) 0.0223(9) 0.0397(12) -0.0012(8) -0.0117(9) -0.0099(8)
C14 0.0314(11) 0.0233(9) 0.0418(12) -0.0057(8) -0.0097(9) -0.0052(8)
C23 0.0381(12) 0.0227(9) 0.0373(11) -0.0037(8) -0.0088(9) -0.0091(8)
C11 0.0331(11) 0.0261(10) 0.0438(12) -0.0063(8) -0.0118(9) -0.0072(8)
C35 0.0421(13) 0.0266(10) 0.0392(12) -0.0043(8) -0.0090(10) -0.0044(9)
C39 0.0357(12) 0.0245(9) 0.0427(12) -0.0078(8) -0.0091(9) -0.0034(8)
C8 0.0381(12) 0.0285(10) 0.0414(12) -0.0057(9) -0.0118(9) -0.0086(9)
C13 0.0328(11) 0.0234(9) 0.0470(13) -0.0039(8) -0.0105(10) -0.0076(8)
C12 0.0389(12) 0.0251(10) 0.0503(13) -0.0095(9) -0.0117(10) -0.0127(9)
C4 0.0413(13) 0.0245(10) 0.0567(14) -0.0048(9) -0.0196(11) -0.0076(9)
C6 0.0614(16) 0.0211(9) 0.0452(13) -0.0051(9) -0.0155(11) -0.0043(10)
C24 0.0452(13) 0.0246(10) 0.0405(12) -0.0037(8) -0.0090(10) -0.0076(9)
C7 0.0477(13) 0.0257(10) 0.0443(13) -0.0049(9) -0.0063(10) -0.0147(9)
C28 0.0459(14) 0.0308(11) 0.0506(13) -0.0069(9) -0.0181(11) -0.0085(10)
C36 0.0504(14) 0.0334(11) 0.0455(13) -0.0076(9) -0.0047(11) -0.0032(10)
C15 0.0403(13) 0.0367(11) 0.0449(13) -0.0107(9) -0.0103(10) -0.0114(10)
C37 0.0474(14) 0.0330(11) 0.0496(14) -0.0050(9) -0.0049(11) -0.0115(10)
C19 0.0416(13) 0.0298(10) 0.0547(14) -0.0054(9) -0.0055(11) -0.0140(9)
C42 0.0386(13) 0.0371(12) 0.0578(15) -0.0097(10) -0.0113(11) -0.0023(10)
C25 0.0649(16) 0.0244(10) 0.0427(13) -0.0049(9) -0.0081(12) -0.0116(10)
C5 0.0523(15) 0.0265(10) 0.0625(15) -0.0027(10) -0.0281(12) -0.0022(10)
C38 0.0523(15) 0.0376(12) 0.0438(13) -0.0028(10) -0.0125(11) -0.0058(11)
C26 0.0733(18) 0.0341(12) 0.0445(13) -0.0094(10) -0.0115(12) -0.0250(12)
C18 0.0466(14) 0.0425(13) 0.0600(15) -0.0156(11) -0.0068(12) -0.0117(11)
C27 0.0537(15) 0.0466(13) 0.0537(14) -0.0062(11) -0.0220(12) -0.0221(12)
C40 0.0491(14) 0.0405(12) 0.0593(15) -0.0247(11) -0.0081(12) -0.0098(11)
C41 0.0628(17) 0.0365(12) 0.0452(14) -0.0063(10) -0.0008(12) 0.0014(11)
C16 0.0627(17) 0.0487(14) 0.0474(14) -0.0109(11) -0.0047(12) -0.0223(12)
C17 0.0579(16) 0.0583(15) 0.0519(15) -0.0160(12) -0.0181(12) -0.0141(13)
C22 0.0681(18) 0.0553(15) 0.0622(17) -0.0092(13) 0.0124(14) -0.0340(14)
C21 0.0605(17) 0.0326(12) 0.0799(19) 0.0054(12) -0.0057(14) -0.0153(11)
C20 0.0466(15) 0.0618(16) 0.0835(19) -0.0118(14) -0.0069(14) -0.0295(13)

loop_
_atom_type_symbol
_atom_type_description
_atom_type_scat_dispersion_real
_atom_type_scat_dispersion_imag
_atom_type_scat_source
C C 0.0033 0.0016 'International Tables Vol C Tables 4.2.6.8 and 6.1.1.4'
H H 0.0000 0.0000 'International Tables Vol C Tables 4.2.6.8 and 6.1.1.4'
O O 0.0106 0.0060 'International Tables Vol C Tables 4.2.6.8 and 6.1.1.4'

loop_
_geom_angle_atom_site_label_1
_geom_angle_atom_site_label_2
_geom_angle_atom_site_label_3
_geom_angle
_geom_angle_site_symmetry_1
_geom_angle_site_symmetry_3
_geom_angle_publ_flag
C32 O2 H2 148.1(7) . . ?
C12 O1 H1 145.9(8) . . ?
O2 C32 C33 120.43(17) . . ?
O2 C32 C31 116.47(17) . . ?
C31 C32 C33 123.10(16) . . ?
C10 C9 C1 121.56(17) . . ?
C14 C9 C1 119.80(18) . . ?
C14 C9 C10 118.59(17) . . ?
C32 C33 C39 123.22(16) . . ?
C34 C33 C32 116.42(17) . . ?
C34 C33 C39 120.35(17) . . ?
C33 C34 H34 118.6 . . ?
C29 C34 C33 122.79(18) . . ?
C29 C34 H34 118.6 . . ?
C1 C2 C29 119.64(17) . . ?
C1 C2 C23 125.29(16) . . ?
C23 C2 C29 115.06(16) . . ?
C8 C3 C1 122.51(17) . . ?
C4 C3 C1 119.61(17) . . ?
C4 C3 C8 117.84(17) . . ?
C29 C30 H30 118.9 . . ?
C29 C30 C31 122.22(18) . . ?
C31 C30 H30 118.9 . . ?
C2 C1 C9 120.00(16) . . ?
C2 C1 C3 124.56(17) . . ?
C3 C1 C9 115.43(16) . . ?
C34 C29 C2 119.48(17) . . ?
C34 C29 C30 118.65(17) . . ?
C30 C29 C2 121.84(17) . . ?
C32 C31 C35 122.40(16) . . ?
C30 C31 C32 116.71(18) . . ?
C30 C31 C35 120.88(17) . . ?
C9 C10 H10 118.8 . . ?
C9 C10 C11 122.40(18) . . ?
C11 C10 H10 118.8 . . ?
C9 C14 H14 118.8 . . ?
C9 C14 C13 122.49(19) . . ?
C13 C14 H14 118.8 . . ?
C24 C23 C2 122.29(18) . . ?
C28 C23 C2 120.16(17) . . ?
C28 C23 C24 117.53(18) . . ?
C10 C11 C12 116.61(19) . . ?
C10 C11 C15 121.65(18) . . ?
C12 C11 C15 121.71(17) . . ?
C31 C35 C37 111.71(17) . . ?
C36 C35 C31 111.71(16) . . ?
C36 C35 C37 106.31(18) . . ?
C36 C35 C38 107.23(17) . . ?
C38 C35 C31 109.46(18) . . ?
C38 C35 C37 110.30(17) . . ?
C33 C39 C40 111.28(17) . . ?
C42 C39 C33 110.57(17) . . ?
C42 C39 C40 111.11(17) . . ?
C42 C39 C41 105.88(18) . . ?
C41 C39 C33 111.63(16) . . ?
C41 C39 C40 106.18(18) . . ?
C3 C8 H8 119.7 . . ?
C7 C8 C3 120.61(19) . . ?
C7 C8 H8 119.7 . . ?
C14 C13 C12 116.67(18) . . ?
C14 C13 C19 120.59(18) . . ?
C12 C13 C19 122.71(17) . . ?
O1 C12 C11 116.41(18) . . ?
O1 C12 C13 120.41(18) . . ?
C13 C12 C11 123.18(17) . . ?
C3 C4 H4 119.5 . . ?
C5 C4 C3 121.0(2) . . ?
C5 C4 H4 119.5 . . ?
C7 C6 H6 120.3 . . ?
C5 C6 H6 120.3 . . ?
C5 C6 C7 119.34(19) . . ?
C23 C24 H24 119.5 . . ?
C25 C24 C23 121.0(2) . . ?
C25 C24 H24 119.5 . . ?
C8 C7 H7 119.6 . . ?
C6 C7 C8 120.8(2) . . ?
C6 C7 H7 119.6 . . ?
C23 C28 H28 119.2 . . ?
C23 C28 C27 121.6(2) . . ?
C27 C28 H28 119.2 . . ?
C35 C36 H36A 109.5 . . ?
C35 C36 H36B 109.5 . . ?
C35 C36 H36C 109.5 . . ?
H36A C36 H36B 109.5 . . ?
H36A C36 H36C 109.5 . . ?
H36B C36 H36C 109.5 . . ?
C18 C15 C11 111.82(17) . . ?
C16 C15 C11 111.54(17) . . ?
C16 C15 C18 106.75(19) . . ?
C16 C15 C17 107.73(19) . . ?
C17 C15 C11 109.09(18) . . ?
C17 C15 C18 109.81(18) . . ?
C35 C37 H37A 109.5 . . ?
C35 C37 H37B 109.5 . . ?
C35 C37 H37C 109.5 . . ?
H37A C37 H37B 109.5 . . ?
H37A C37 H37C 109.5 . . ?
H37B C37 H37C 109.5 . . ?
C22 C19 C13 111.06(17) . . ?
C22 C19 C21 106.9(2) . . ?
C22 C19 C20 106.2(2) . . ?
C21 C19 C13 109.90(18) . . ?
C21 C19 C20 110.59(19) . . ?
C20 C19 C13 112.04(18) . . ?
C39 C42 H42A 109.5 . . ?
C39 C42 H42B 109.5 . . ?
C39 C42 H42C 109.5 . . ?
H42A C42 H42B 109.5 . . ?
H42A C42 H42C 109.5 . . ?
H42B C42 H42C 109.5 . . ?
C24 C25 H25 119.8 . . ?
C26 C25 C24 120.5(2) . . ?
C26 C25 H25 119.8 . . ?
C4 C5 H5 119.8 . . ?
C6 C5 C4 120.4(2) . . ?
C6 C5 H5 119.8 . . ?
C35 C38 H38A 109.5 . . ?
C35 C38 H38B 109.5 . . ?
C35 C38 H38C 109.5 . . ?
H38A C38 H38B 109.5 . . ?
H38A C38 H38C 109.5 . . ?
H38B C38 H38C 109.5 . . ?
C25 C26 H26 120.1 . . ?
C25 C26 C27 119.8(2) . . ?
C27 C26 H26 120.1 . . ?
C15 C18 H18A 109.5 . . ?
C15 C18 H18B 109.5 . . ?
C15 C18 H18C 109.5 . . ?
H18A C18 H18B 109.5 . . ?
H18A C18 H18C 109.5 . . ?
H18B C18 H18C 109.5 . . ?
C28 C27 H27 120.2 . . ?
C26 C27 C28 119.6(2) . . ?
C26 C27 H27 120.2 . . ?
C39 C40 H40A 109.5 . . ?
C39 C40 H40B 109.5 . . ?
C39 C40 H40C 109.5 . . ?
H40A C40 H40B 109.5 . . ?
H40A C40 H40C 109.5 . . ?
H40B C40 H40C 109.5 . . ?
C39 C41 H41A 109.5 . . ?
C39 C41 H41B 109.5 . . ?
C39 C41 H41C 109.5 . . ?
H41A C41 H41B 109.5 . . ?
H41A C41 H41C 109.5 . . ?
H41B C41 H41C 109.5 . . ?
C15 C16 H16A 109.5 . . ?
C15 C16 H16B 109.5 . . ?
C15 C16 H16C 109.5 . . ?
H16A C16 H16B 109.5 . . ?
H16A C16 H16C 109.5 . . ?
H16B C16 H16C 109.5 . . ?
C15 C17 H17A 109.5 . . ?
C15 C17 H17B 109.5 . . ?
C15 C17 H17C 109.5 . . ?
H17A C17 H17B 109.5 . . ?
H17A C17 H17C 109.5 . . ?
H17B C17 H17C 109.5 . . ?
C19 C22 H22A 109.5 . . ?
C19 C22 H22B 109.5 . . ?
C19 C22 H22C 109.5 . . ?
H22A C22 H22B 109.5 . . ?
H22A C22 H22C 109.5 . . ?
H22B C22 H22C 109.5 . . ?
C19 C21 H21A 109.5 . . ?
C19 C21 H21B 109.5 . . ?
C19 C21 H21C 109.5 . . ?
H21A C21 H21B 109.5 . . ?
H21A C21 H21C 109.5 . . ?
H21B C21 H21C 109.5 . . ?
C19 C20 H20A 109.5 . . ?
C19 C20 H20B 109.5 . . ?
C19 C20 H20C 109.5 . . ?
H20A C20 H20B 109.5 . . ?
H20A C20 H20C 109.5 . . ?
H20B C20 H20C 109.5 . . ?

loop_
_geom_bond_atom_site_label_1
_geom_bond_atom_site_label_2
_geom_bond_distance
_geom_bond_site_symmetry_2
_geom_bond_publ_flag
O2 C32 1.388(2) . ?
O2 H2 0.844(10) . ?
O1 C12 1.387(2) . ?
O1 H1 0.846(10) . ?
C32 C33 1.411(3) . ?
C32 C31 1.404(3) . ?
C9 C1 1.499(3) . ?
C9 C10 1.389(3) . ?
C9 C14 1.388(3) . ?
C33 C34 1.390(2) . ?
C33 C39 1.539(3) . ?
C34 H34 0.9500 . ?
C34 C29 1.387(3) . ?
C2 C1 1.362(3) . ?
C2 C29 1.500(2) . ?
C2 C23 1.494(3) . ?
C3 C1 1.491(2) . ?
C3 C8 1.400(3) . ?
C3 C4 1.393(3) . ?
C30 H30 0.9500 . ?
C30 C29 1.388(3) . ?
C30 C31 1.399(2) . ?
C31 C35 1.542(3) . ?
C10 H10 0.9500 . ?
C10 C11 1.397(3) . ?
C14 H14 0.9500 . ?
C14 C13 1.394(3) . ?
C23 C24 1.395(3) . ?
C23 C28 1.388(3) . ?
C11 C12 1.406(3) . ?
C11 C15 1.541(3) . ?
C35 C36 1.532(3) . ?
C35 C37 1.545(3) . ?
C35 C38 1.533(3) . ?
C39 C42 1.534(3) . ?
C39 C40 1.540(3) . ?
C39 C41 1.538(3) . ?
C8 H8 0.9500 . ?
C8 C7 1.385(3) . ?
C13 C12 1.406(3) . ?
C13 C19 1.546(3) . ?
C4 H4 0.9500 . ?
C4 C5 1.390(3) . ?
C6 H6 0.9500 . ?
C6 C7 1.380(3) . ?
C6 C5 1.376(3) . ?
C24 H24 0.9500 . ?
C24 C25 1.383(3) . ?
C7 H7 0.9500 . ?
C28 H28 0.9500 . ?
C28 C27 1.391(3) . ?
C36 H36A 0.9800 . ?
C36 H36B 0.9800 . ?
C36 H36C 0.9800 . ?
C15 C18 1.537(3) . ?
C15 C16 1.535(3) . ?
C15 C17 1.537(3) . ?
C37 H37A 0.9800 . ?
C37 H37B 0.9800 . ?
C37 H37C 0.9800 . ?
C19 C22 1.533(3) . ?
C19 C21 1.536(3) . ?
C19 C20 1.538(3) . ?
C42 H42A 0.9800 . ?
C42 H42B 0.9800 . ?
C42 H42C 0.9800 . ?
C25 H25 0.9500 . ?
C25 C26 1.375(3) . ?
C5 H5 0.9500 . ?
C38 H38A 0.9800 . ?
C38 H38B 0.9800 . ?
C38 H38C 0.9800 . ?
C26 H26 0.9500 . ?
C26 C27 1.380(3) . ?
C18 H18A 0.9800 . ?
C18 H18B 0.9800 . ?
C18 H18C 0.9800 . ?
C27 H27 0.9500 . ?
C40 H40A 0.9800 . ?
C40 H40B 0.9800 . ?
C40 H40C 0.9800 . ?
C41 H41A 0.9800 . ?
C41 H41B 0.9800 . ?
C41 H41C 0.9800 . ?
C16 H16A 0.9800 . ?
C16 H16B 0.9800 . ?
C16 H16C 0.9800 . ?
C17 H17A 0.9800 . ?
C17 H17B 0.9800 . ?
C17 H17C 0.9800 . ?
C22 H22A 0.9800 . ?
C22 H22B 0.9800 . ?
C22 H22C 0.9800 . ?
C21 H21A 0.9800 . ?
C21 H21B 0.9800 . ?
C21 H21C 0.9800 . ?
C20 H20A 0.9800 . ?
C20 H20B 0.9800 . ?
C20 H20C 0.9800 . ?

loop_
_geom_torsion_atom_site_label_1
_geom_torsion_atom_site_label_2
_geom_torsion_atom_site_label_3
_geom_torsion_atom_site_label_4
_geom_torsion
_geom_torsion_site_symmetry_1
_geom_torsion_site_symmetry_2
_geom_torsion_site_symmetry_3
_geom_torsion_site_symmetry_4
_geom_torsion_publ_flag
O2 C32 C33 C34 175.51(18) . . . . ?
O2 C32 C33 C39 -4.2(3) . . . . ?
O2 C32 C31 C30 -175.57(17) . . . . ?
O2 C32 C31 C35 3.0(3) . . . . ?
C32 C33 C34 C29 2.0(3) . . . . ?
C32 C33 C39 C42 64.2(2) . . . . ?
C32 C33 C39 C40 -59.7(3) . . . . ?
C32 C33 C39 C41 -178.17(19) . . . . ?
C32 C31 C35 C36 173.00(19) . . . . ?
C32 C31 C35 C37 54.1(3) . . . . ?
C32 C31 C35 C38 -68.4(2) . . . . ?
C9 C10 C11 C12 -0.7(3) . . . . ?
C9 C10 C11 C15 -178.66(18) . . . . ?
C9 C14 C13 C12 1.3(3) . . . . ?
C9 C14 C13 C19 -176.73(18) . . . . ?
C33 C32 C31 C30 3.9(3) . . . . ?
C33 C32 C31 C35 -177.58(18) . . . . ?
C33 C34 C29 C2 177.92(18) . . . . ?
C33 C34 C29 C30 -0.3(3) . . . . ?
C34 C33 C39 C42 -115.5(2) . . . . ?
C34 C33 C39 C40 120.6(2) . . . . ?
C34 C33 C39 C41 2.1(3) . . . . ?
C2 C23 C24 C25 179.69(18) . . . . ?
C2 C23 C28 C27 -179.7(2) . . . . ?
C3 C8 C7 C6 0.6(3) . . . . ?
C3 C4 C5 C6 -0.9(3) . . . . ?
C30 C31 C35 C36 -8.5(3) . . . . ?
C30 C31 C35 C37 -127.4(2) . . . . ?
C30 C31 C35 C38 110.1(2) . . . . ?
C1 C9 C10 C11 -174.73(17) . . . . ?
C1 C9 C14 C13 174.44(17) . . . . ?
C1 C2 C29 C34 -53.8(3) . . . . ?
C1 C2 C29 C30 124.3(2) . . . . ?
C1 C2 C23 C24 -39.7(3) . . . . ?
C1 C2 C23 C28 142.4(2) . . . . ?
C1 C3 C8 C7 -179.12(19) . . . . ?
C1 C3 C4 C5 179.3(2) . . . . ?
C29 C2 C1 C9 -10.7(3) . . . . ?
C29 C2 C1 C3 168.81(18) . . . . ?
C29 C2 C23 C24 141.49(19) . . . . ?
C29 C2 C23 C28 -36.5(3) . . . . ?
C29 C30 C31 C32 -1.9(3) . . . . ?
C29 C30 C31 C35 179.48(18) . . . . ?
C31 C32 C33 C34 -3.9(3) . . . . ?
C31 C32 C33 C39 176.38(18) . . . . ?
C31 C30 C29 C34 0.2(3) . . . . ?
C31 C30 C29 C2 -177.93(18) . . . . ?
C10 C9 C1 C2 126.0(2) . . . . ?
C10 C9 C1 C3 -53.6(3) . . . . ?
C10 C9 C14 C13 -3.1(3) . . . . ?
C10 C11 C12 O1 179.40(18) . . . . ?
C10 C11 C12 C13 -1.2(3) . . . . ?
C10 C11 C15 C18 -123.5(2) . . . . ?
C10 C11 C15 C16 -4.0(3) . . . . ?
C10 C11 C15 C17 114.8(2) . . . . ?
C14 C9 C1 C2 -51.5(3) . . . . ?
C14 C9 C1 C3 128.95(19) . . . . ?
C14 C9 C10 C11 2.8(3) . . . . ?
C14 C13 C12 O1 -179.72(18) . . . . ?
C14 C13 C12 C11 0.9(3) . . . . ?
C14 C13 C19 C22 -6.5(3) . . . . ?
C14 C13 C19 C21 111.6(2) . . . . ?
C14 C13 C19 C20 -125.1(2) . . . . ?
C23 C2 C1 C9 170.51(19) . . . . ?
C23 C2 C1 C3 -10.0(3) . . . . ?
C23 C2 C29 C34 125.1(2) . . . . ?
C23 C2 C29 C30 -56.8(3) . . . . ?
C23 C24 C25 C26 1.0(3) . . . . ?
C23 C28 C27 C26 -0.8(3) . . . . ?
C39 C33 C34 C29 -178.25(18) . . . . ?
C8 C3 C1 C9 138.8(2) . . . . ?
C8 C3 C1 C2 -40.7(3) . . . . ?
C8 C3 C4 C5 1.7(3) . . . . ?
C12 C11 C15 C18 58.6(3) . . . . ?
C12 C11 C15 C16 178.10(19) . . . . ?
C12 C11 C15 C17 -63.0(2) . . . . ?
C12 C13 C19 C22 175.6(2) . . . . ?
C12 C13 C19 C21 -66.4(3) . . . . ?
C12 C13 C19 C20 57.0(3) . . . . ?
C4 C3 C1 C9 -38.7(3) . . . . ?
C4 C3 C1 C2 141.7(2) . . . . ?
C4 C3 C8 C7 -1.6(3) . . . . ?
C24 C23 C28 C27 2.2(3) . . . . ?
C24 C25 C26 C27 0.5(3) . . . . ?
C7 C6 C5 C4 -0.1(3) . . . . ?
C28 C23 C24 C25 -2.3(3) . . . . ?
C15 C11 C12 O1 -2.6(3) . . . . ?
C15 C11 C12 C13 176.78(19) . . . . ?
C19 C13 C12 O1 -1.7(3) . . . . ?
C19 C13 C12 C11 178.90(19) . . . . ?
C25 C26 C27 C28 -0.6(3) . . . . ?
C5 C6 C7 C8 0.2(3) . . . . ?
